data_7110345
loop_
_publ_author_name
'Hui Liu'
'Hua Lu'
'Jing Xu'
'Zhipeng Liu'
'Zhifang Li'
'John Mack'
'Zhen Shen'

_publ_section_title
;
 Boron-pyridyl-imino-isoindoline dyes: facile synthesis and photophysical
 properties
;
_journal_name_full Chem.Commun.
_journal_page_first 1074
_journal_paper_doi 10.1039/c3cc48316a
_journal_volume 50
_journal_year 2014
_chemical_formula_sum 'C17 H10 B F2 N3 O'
_chemical_formula_weight 321.09
_chemical_name_systematic
; 
 ? 
;
_space_group_IT_number 14
_symmetry_cell_setting monoclinic
_symmetry_space_group_name_Hall '-P 2ybc'
_symmetry_space_group_name_H-M 'P 1 21/c 1'
_atom_sites_solution_hydrogens geom
_atom_sites_solution_primary direct
_atom_sites_solution_secondary difmap
_audit_creation_method SHELXL-97
_cell_angle_alpha 90.00
_cell_angle_beta 106.164(4)
_cell_angle_gamma 90.00
_cell_formula_units_Z 4
_cell_length_a 8.575(2)
_cell_length_b 12.611(3)
_cell_length_c 13.588(3)
_cell_measurement_temperature 296(2)
_cell_volume 1411.3(6)
_computing_structure_refinement 'SHELXL-97 (Sheldrick, 1997)'
_computing_structure_solution 'SHELXS-97 (Sheldrick, 1990)'
_diffrn_ambient_temperature 296(2)
_diffrn_measured_fraction_theta_full 0.989
_diffrn_measured_fraction_theta_max 0.989
_diffrn_radiation_monochromator graphite
_diffrn_radiation_source 'fine-focus sealed tube'
_diffrn_radiation_type MoK\a
_diffrn_radiation_wavelength 0.71073
_diffrn_reflns_av_R_equivalents 0.0240
_diffrn_reflns_av_sigmaI/netI 0.0267
_diffrn_reflns_limit_h_max 11
_diffrn_reflns_limit_h_min -11
_diffrn_reflns_limit_k_max 16
_diffrn_reflns_limit_k_min -16
_diffrn_reflns_limit_l_max 17
_diffrn_reflns_limit_l_min -13
_diffrn_reflns_number 9279
_diffrn_reflns_theta_full 27.51
_diffrn_reflns_theta_max 27.51
_diffrn_reflns_theta_min 2.25
_exptl_absorpt_coefficient_mu 0.114
_exptl_crystal_density_diffrn 1.511
_exptl_crystal_density_method 'not measured'
_exptl_crystal_F_000 656
_refine_diff_density_max 0.146
_refine_diff_density_min -0.250
_refine_diff_density_rms 0.055
_refine_ls_extinction_method none
_refine_ls_goodness_of_fit_ref 1.256
_refine_ls_hydrogen_treatment mixed
_refine_ls_matrix_type full
_refine_ls_number_parameters 217
_refine_ls_number_reflns 3203
_refine_ls_number_restraints 0
_refine_ls_restrained_S_all 1.256
_refine_ls_R_factor_all 0.0545
_refine_ls_R_factor_gt 0.0397
_refine_ls_shift/su_max 0.000
_refine_ls_shift/su_mean 0.000
_refine_ls_structure_factor_coef Fsqd
_refine_ls_weighting_details 'calc w=1/[\s^2^(Fo^2^)+(0.0563P)^2^+0.0000P] where P=(Fo^2^+2Fc^2^)/3'
_refine_ls_weighting_scheme calc
_refine_ls_wR_factor_gt 0.1068
_refine_ls_wR_factor_ref 0.1150
_reflns_number_gt 2456
_reflns_number_total 3203
_reflns_threshold_expression >2sigma(I)
_cod_data_source_file c3cc48316a.txt
_cod_data_source_block mo_20130701b_0m
_cod_original_sg_symbol_H-M 'P 21/c'
_cod_database_code 7110345

loop_
_symmetry_equiv_pos_as_xyz
'x, y, z'
'-x, y+1/2, -z+1/2'
'-x, -y, -z'
'x, -y-1/2, z-1/2'

loop_
_atom_site_label
_atom_site_type_symbol
_atom_site_fract_x
_atom_site_fract_y
_atom_site_fract_z
_atom_site_U_iso_or_equiv
_atom_site_adp_type
_atom_site_occupancy
_atom_site_symmetry_multiplicity
_atom_site_calc_flag
_atom_site_refinement_flags
O1 O 0.94713(13) 0.05929(9) 0.24701(7) 0.0540(3) Uani 1 1 d .
F1 F 0.63491(12) 0.19760(6) 0.21962(6) 0.0516(3) Uani 1 1 d .
F2 F 0.81343(11) 0.28878(7) 0.15502(6) 0.0515(3) Uani 1 1 d .
C2 C 0.49396(18) 0.39702(11) 0.15125(10) 0.0401(3) Uani 1 1 d .
H2 H 0.5786 0.3732 0.2057 0.048 Uiso 1 1 calc R
C7 C 0.30185(17) 0.33509(12) -0.12344(10) 0.0423(3) Uani 1 1 d .
H7 H 0.2218 0.3616 -0.1790 0.051 Uiso 1 1 calc R
C8 C 0.38540(17) 0.24743(12) -0.13478(9) 0.0406(3) Uani 1 1 d .
H8 H 0.3626 0.2140 -0.1982 0.049 Uiso 1 1 calc R
N2 N 0.57824(13) 0.11248(9) -0.07057(7) 0.0360(3) Uani 1 1 d .
C12 C 0.76183(18) -0.10024(11) -0.08456(11) 0.0433(3) Uani 1 1 d .
H12 H 0.6865 -0.0894 -0.1478 0.052 Uiso 1 1 calc R
N1 N 0.54729(12) 0.25538(8) 0.04112(7) 0.0301(2) Uani 1 1 d .
C16 C 0.88690(16) -0.04673(10) 0.09062(10) 0.0378(3) Uani 1 1 d .
C14 C 0.9779(2) -0.20270(12) 0.02737(14) 0.0535(4) Uani 1 1 d .
H14 H 1.0467 -0.2611 0.0367 0.064 Uiso 1 1 calc R
C5 C 0.2444(2) 0.47506(12) -0.01119(12) 0.0484(4) Uani 1 1 d .
H5 H 0.1626 0.5024 -0.0653 0.058 Uiso 1 1 calc R
C11 C 0.77517(16) -0.03029(10) -0.00389(10) 0.0351(3) Uani 1 1 d .
C4 C 0.2756(2) 0.52060(13) 0.08357(12) 0.0531(4) Uani 1 1 d .
H4 H 0.2134 0.5776 0.0942 0.064 Uiso 1 1 calc R
C3 C 0.4011(2) 0.48135(12) 0.16444(11) 0.0485(4) Uani 1 1 d .
H3 H 0.4221 0.5132 0.2286 0.058 Uiso 1 1 calc R
N3 N 0.74767(13) 0.10926(9) 0.10017(7) 0.0339(3) Uani 1 1 d .
C15 C 0.99036(19) -0.13306(12) 0.10844(12) 0.0490(4) Uani 1 1 d .
H15 H 1.0650 -0.1440 0.1719 0.059 Uiso 1 1 calc R
C9 C 0.50715(15) 0.20604(10) -0.05119(9) 0.0325(3) Uani 1 1 d .
C13 C 0.8658(2) -0.18734(12) -0.06698(13) 0.0509(4) Uani 1 1 d .
H13 H 0.8599 -0.2359 -0.1194 0.061 Uiso 1 1 calc R
C1 C 0.46113(16) 0.34617(10) 0.05507(9) 0.0323(3) Uani 1 1 d .
B1 B 0.69222(19) 0.21388(12) 0.13547(10) 0.0341(3) Uani 1 1 d .
C17 C 0.87192(16) 0.04267(11) 0.15931(10) 0.0380(3) Uani 1 1 d .
C6 C 0.33546(16) 0.38674(10) -0.02749(10) 0.0368(3) Uani 1 1 d .
C10 C 0.68928(15) 0.06958(10) 0.00350(9) 0.0322(3) Uani 1 1 d .

loop_
_atom_site_aniso_label
_atom_site_aniso_U_11
_atom_site_aniso_U_22
_atom_site_aniso_U_33
_atom_site_aniso_U_23
_atom_site_aniso_U_13
_atom_site_aniso_U_12
O1 0.0484(6) 0.0661(8) 0.0377(5) 0.0022(4) -0.0044(4) 0.0060(5)
F1 0.0750(7) 0.0499(5) 0.0335(4) 0.0094(3) 0.0209(4) 0.0149(4)
F2 0.0450(5) 0.0434(5) 0.0554(5) -0.0079(4) -0.0037(4) -0.0092(4)
C2 0.0485(8) 0.0334(7) 0.0377(6) -0.0007(5) 0.0111(6) 0.0007(6)
C7 0.0399(8) 0.0488(8) 0.0343(6) 0.0084(6) 0.0040(5) 0.0099(6)
C8 0.0421(8) 0.0474(8) 0.0289(6) -0.0008(5) 0.0040(5) 0.0064(6)
N2 0.0365(6) 0.0371(6) 0.0310(5) -0.0031(4) 0.0038(4) 0.0039(5)
C12 0.0424(8) 0.0380(8) 0.0486(7) -0.0048(6) 0.0113(6) -0.0002(6)
N1 0.0320(6) 0.0289(6) 0.0284(5) 0.0013(4) 0.0068(4) -0.0010(4)
C16 0.0335(7) 0.0353(7) 0.0434(7) 0.0077(5) 0.0088(6) -0.0011(5)
C14 0.0511(10) 0.0337(8) 0.0790(11) 0.0088(7) 0.0237(8) 0.0089(7)
C5 0.0522(9) 0.0417(8) 0.0529(8) 0.0107(6) 0.0170(7) 0.0127(7)
C11 0.0319(7) 0.0307(7) 0.0425(7) 0.0025(5) 0.0098(5) -0.0022(5)
C4 0.0641(11) 0.0395(8) 0.0602(9) 0.0019(7) 0.0247(8) 0.0147(7)
C3 0.0644(10) 0.0379(8) 0.0468(7) -0.0058(6) 0.0215(7) 0.0023(7)
N3 0.0322(6) 0.0347(6) 0.0306(5) 0.0013(4) 0.0018(4) 0.0014(4)
C15 0.0417(8) 0.0441(9) 0.0588(8) 0.0147(7) 0.0099(7) 0.0066(6)
C9 0.0335(7) 0.0338(7) 0.0298(6) 0.0002(5) 0.0079(5) -0.0004(5)
C13 0.0515(9) 0.0354(8) 0.0696(10) -0.0066(7) 0.0230(8) -0.0007(7)
C1 0.0364(7) 0.0284(6) 0.0336(6) 0.0029(5) 0.0120(5) -0.0006(5)
B1 0.0387(8) 0.0328(8) 0.0274(6) 0.0002(5) 0.0035(5) -0.0005(6)
C17 0.0328(7) 0.0414(8) 0.0365(6) 0.0066(5) 0.0041(5) 0.0003(5)
C6 0.0389(7) 0.0348(7) 0.0380(6) 0.0066(5) 0.0128(5) 0.0029(6)
C10 0.0310(6) 0.0322(7) 0.0323(6) -0.0007(5) 0.0069(5) -0.0028(5)

loop_
_atom_type_symbol
_atom_type_description
_atom_type_scat_dispersion_real
_atom_type_scat_dispersion_imag
_atom_type_scat_source
C C 0.0033 0.0016 'International Tables Vol C Tables 4.2.6.8 and 6.1.1.4'
H H 0.0000 0.0000 'International Tables Vol C Tables 4.2.6.8 and 6.1.1.4'
N N 0.0061 0.0033 'International Tables Vol C Tables 4.2.6.8 and 6.1.1.4'
O O 0.0106 0.0060 'International Tables Vol C Tables 4.2.6.8 and 6.1.1.4'
B B 0.0013 0.0007 'International Tables Vol C Tables 4.2.6.8 and 6.1.1.4'
F F 0.0171 0.0103 'International Tables Vol C Tables 4.2.6.8 and 6.1.1.4'

loop_
_geom_angle_atom_site_label_1
_geom_angle_atom_site_label_2
_geom_angle_atom_site_label_3
_geom_angle
C3 C2 C1 120.02(12)
C3 C2 H2 120.0
C1 C2 H2 120.0
C8 C7 C6 120.30(11)
C8 C7 H7 119.9
C6 C7 H7 119.9
C7 C8 C9 120.56(12)
C7 C8 H8 119.7
C9 C8 H8 119.7
C10 N2 C9 118.35(10)
C11 C12 C13 117.26(13)
C11 C12 H12 121.4
C13 C12 H12 121.4
C9 N1 C1 119.45(10)
C9 N1 B1 122.01(10)
C1 N1 B1 118.54(10)
C15 C16 C11 121.59(13)
C15 C16 C17 130.42(12)
C11 C16 C17 107.98(11)
C13 C14 C15 121.70(14)
C13 C14 H14 119.1
C15 C14 H14 119.1
C4 C5 C6 120.49(13)
C4 C5 H5 119.8
C6 C5 H5 119.8
C12 C11 C16 121.36(13)
C12 C11 C10 131.56(12)
C16 C11 C10 107.07(11)
C5 C4 C3 119.85(14)
C5 C4 H4 120.1
C3 C4 H4 120.1
C2 C3 C4 121.38(13)
C2 C3 H3 119.3
C4 C3 H3 119.3
C10 N3 C17 110.18(11)
C10 N3 B1 123.89(10)
C17 N3 B1 125.83(10)
C16 C15 C14 117.07(14)
C16 C15 H15 121.5
C14 C15 H15 121.5
N1 C9 N2 123.66(10)
N1 C9 C8 121.01(12)
N2 C9 C8 115.32(10)
C14 C13 C12 121.02(15)
C14 C13 H13 119.5
C12 C13 H13 119.5
N1 C1 C2 121.24(11)
N1 C1 C6 120.02(11)
C2 C1 C6 118.72(12)
F2 B1 F1 111.51(11)
F2 B1 N3 111.73(12)
F1 B1 N3 110.25(11)
F2 B1 N1 107.83(10)
F1 B1 N1 109.59(12)
N3 B1 N1 105.72(9)
O1 C17 N3 124.64(13)
O1 C17 C16 129.39(13)
N3 C17 C16 105.97(10)
C5 C6 C7 121.89(12)
C5 C6 C1 119.48(12)
C7 C6 C1 118.60(12)
N2 C10 N3 126.03(12)
N2 C10 C11 125.17(11)
N3 C10 C11 108.79(10)

loop_
_geom_bond_atom_site_label_1
_geom_bond_atom_site_label_2
_geom_bond_distance
O1 C17 1.2051(15)
F1 B1 1.3799(17)
F2 B1 1.3745(17)
C2 C3 1.370(2)
C2 C1 1.4119(17)
C2 H2 0.9300
C7 C8 1.349(2)
C7 C6 1.4134(19)
C7 H7 0.9300
C8 C9 1.4115(17)
C8 H8 0.9300
N2 C10 1.2957(15)
N2 C9 1.3865(16)
C12 C11 1.3867(19)
C12 C13 1.393(2)
C12 H12 0.9300
N1 C9 1.3560(15)
N1 C1 1.4038(17)
N1 B1 1.6047(16)
C16 C15 1.383(2)
C16 C11 1.3876(18)
C16 C17 1.492(2)
C14 C13 1.385(2)
C14 C15 1.390(2)
C14 H14 0.9300
C5 C4 1.367(2)
C5 C6 1.413(2)
C5 H5 0.9300
C11 C10 1.4764(18)
C4 C3 1.398(2)
C4 H4 0.9300
C3 H3 0.9300
N3 C10 1.3640(15)
N3 C17 1.4176(16)
N3 B1 1.5244(19)
C15 H15 0.9300
C13 H13 0.9300
C1 C6 1.4172(17)

loop_
_geom_torsion_atom_site_label_1
_geom_torsion_atom_site_label_2
_geom_torsion_atom_site_label_3
_geom_torsion_atom_site_label_4
_geom_torsion
C6 C7 C8 C9 0.1(2)
C13 C12 C11 C16 -0.4(2)
C13 C12 C11 C10 178.17(14)
C15 C16 C11 C12 0.4(2)
C17 C16 C11 C12 179.23(13)
C15 C16 C11 C10 -178.48(13)
C17 C16 C11 C10 0.38(15)
C6 C5 C4 C3 1.6(3)
C1 C2 C3 C4 -1.6(2)
C5 C4 C3 C2 -0.5(3)
C11 C16 C15 C14 0.2(2)
C17 C16 C15 C14 -178.41(14)
C13 C14 C15 C16 -0.7(2)
C1 N1 C9 N2 -175.90(12)
B1 N1 C9 N2 4.69(19)
C1 N1 C9 C8 3.06(19)
B1 N1 C9 C8 -176.35(12)
C10 N2 C9 N1 -0.01(19)
C10 N2 C9 C8 -179.02(13)
C7 C8 C9 N1 -2.5(2)
C7 C8 C9 N2 176.51(13)
C15 C14 C13 C12 0.7(3)
C11 C12 C13 C14 -0.2(2)
C9 N1 C1 C2 177.01(12)
B1 N1 C1 C2 -3.56(18)
C9 N1 C1 C6 -1.22(18)
B1 N1 C1 C6 178.21(12)
C3 C2 C1 N1 -175.80(13)
C3 C2 C1 C6 2.5(2)
C10 N3 B1 F2 -111.84(13)
C17 N3 B1 F2 64.19(17)
C10 N3 B1 F1 123.56(13)
C17 N3 B1 F1 -60.41(17)
C10 N3 B1 N1 5.19(17)
C17 N3 B1 N1 -178.77(11)
C9 N1 B1 F2 113.00(13)
C1 N1 B1 F2 -66.41(15)
C9 N1 B1 F1 -125.44(12)
C1 N1 B1 F1 55.14(14)
C9 N1 B1 N3 -6.64(17)
C1 N1 B1 N3 173.95(11)
C10 N3 C17 O1 178.68(14)
B1 N3 C17 O1 2.2(2)
C10 N3 C17 C16 -0.87(14)
B1 N3 C17 C16 -177.36(12)
C15 C16 C17 O1 -0.5(3)
C11 C16 C17 O1 -179.25(15)
C15 C16 C17 N3 178.99(14)
C11 C16 C17 N3 0.27(15)
C4 C5 C6 C7 177.31(15)
C4 C5 C6 C1 -0.7(2)
C8 C7 C6 C5 -176.34(14)
C8 C7 C6 C1 1.7(2)
N1 C1 C6 C5 176.94(12)
C2 C1 C6 C5 -1.3(2)
N1 C1 C6 C7 -1.1(2)
C2 C1 C6 C7 -179.42(13)
C9 N2 C10 N3 -1.8(2)
C9 N2 C10 C11 179.16(12)
C17 N3 C10 N2 -178.09(13)
B1 N3 C10 N2 -1.5(2)
C17 N3 C10 C11 1.12(15)
B1 N3 C10 C11 177.70(12)
C12 C11 C10 N2 -0.4(2)
C16 C11 C10 N2 178.29(13)
C12 C11 C10 N3 -179.62(14)
C16 C11 C10 N3 -0.93(15)
